data_4106168
loop_
_publ_author_name
'Jennifer A. Armstrong'
'Edward R. Williams'
'Mark T. Weller'

_publ_section_title
;
 Fluoride-Rich, Hydrofluorothermal Routes to Functional Transition Metal
 (Mn, Fe, Co, Cu) Fluorophosphates
;
_journal_name_full 'Journal of the American Chemical Society'
_journal_page_first 8252
_journal_page_last 8263
_journal_paper_doi 10.1021/ja201096b
_journal_volume 133
_journal_year 2011
_chemical_formula_sum 'F3 H4 Mn N O3 P'
_chemical_formula_weight 208.94
_space_group_IT_number 14
_symmetry_cell_setting monoclinic
_symmetry_space_group_name_Hall '-P 2yn'
_symmetry_space_group_name_H-M 'P 1 21/n 1'
_atom_sites_solution_hydrogens geom
_atom_sites_solution_primary direct
_atom_sites_solution_secondary difmap
_audit_creation_method SHELXL-97
_audit_update_record
;
2011-01-10 # Formatted by publCIF
;
_cell_angle_alpha 90.00
_cell_angle_beta 107.501(3)
_cell_angle_gamma 90.00
_cell_formula_units_Z 4
_cell_length_a 5.3999(2)
_cell_length_b 13.1644(6)
_cell_length_c 7.4117(3)
_cell_measurement_temperature 293(2)
_cell_measurement_theta_max 27.5
_cell_measurement_theta_min 3.1
_cell_volume 502.48(4)
_computing_cell_refinement 'DENZO (Otwinowski & Minor, 1997) & COLLECT (Hooft, R.W.W., 1998)'
_computing_data_collection 'COLLECT (Hooft, R.W.W., 1998)'
_computing_data_reduction 'DENZO (Otwinowski & Minor, 1997) & COLLECT (Hooft, R.W.W., 1998)'
_computing_structure_refinement 'SHELXL-97 (Sheldrick, 2008)'
_diffrn_ambient_temperature 120(2)
_diffrn_detector_area_resol_mean '4096x4096pixels / 62x62mm'
_diffrn_measured_fraction_theta_full 0.993
_diffrn_measured_fraction_theta_max 0.993
_diffrn_measurement_device_type 'Bruker-Nonius APEX II CCD camera on \k-goniostat'
_diffrn_measurement_method '\f & \w scans'
_diffrn_radiation_monochromator '10cm confocal mirrors'
_diffrn_radiation_source 'Bruker-Nonius FR591 rotating anode'
_diffrn_radiation_type MoK\a
_diffrn_radiation_wavelength 0.71073
_diffrn_reflns_av_R_equivalents 0.0561
_diffrn_reflns_av_sigmaI/netI 0.0356
_diffrn_reflns_limit_h_max 7
_diffrn_reflns_limit_h_min -6
_diffrn_reflns_limit_k_max 17
_diffrn_reflns_limit_k_min -17
_diffrn_reflns_limit_l_max 9
_diffrn_reflns_limit_l_min -9
_diffrn_reflns_number 6305
_diffrn_reflns_theta_full 27.52
_diffrn_reflns_theta_max 27.52
_diffrn_reflns_theta_min 3.09
_exptl_absorpt_coefficient_mu 2.949
_exptl_absorpt_correction_T_max 0.9796
_exptl_absorpt_correction_T_min 0.8518
_exptl_absorpt_correction_type multi-scan
_exptl_absorpt_process_details 'SADABS 2007/2 (Sheldrick, G.M., 2007)'
_exptl_crystal_colour Brown
_exptl_crystal_density_diffrn 2.762
_exptl_crystal_F_000 270
_exptl_crystal_size_max 0.1
_exptl_crystal_size_mid 0.025
_exptl_crystal_size_min 0.0125
_refine_diff_density_max 0.414
_refine_diff_density_min -0.503
_refine_diff_density_rms 0.109
_refine_ls_extinction_method none
_refine_ls_goodness_of_fit_ref 0.928
_refine_ls_hydrogen_treatment mixed
_refine_ls_matrix_type full
_refine_ls_number_parameters 101
_refine_ls_number_reflns 1147
_refine_ls_number_restraints 0
_refine_ls_restrained_S_all 0.928
_refine_ls_R_factor_all 0.0344
_refine_ls_R_factor_gt 0.0294
_refine_ls_shift/su_max 0.002
_refine_ls_shift/su_mean 0.000
_refine_ls_structure_factor_coef Fsqd
_refine_ls_weighting_details 'calc w=1/[\s^2^(Fo^2^)+(0.0378P)^2^+1.6318P] where P=(Fo^2^+2Fc^2^)/3'
_refine_ls_weighting_scheme calc
_refine_ls_wR_factor_gt 0.0737
_refine_ls_wR_factor_ref 0.0782
_reflns_number_gt 1038
_reflns_number_total 1147
_reflns_threshold_expression >2\s(I)
_cod_data_source_file ja201096b_si_005.cif
_cod_data_source_block 2010jaa0012_p21n
_cod_database_code 4106168

loop_
_symmetry_equiv_pos_as_xyz
'x, y, z'
'-x+1/2, y+1/2, -z+1/2'
'-x, -y, -z'
'x-1/2, -y-1/2, z-1/2'

loop_
_atom_site_label
_atom_site_type_symbol
_atom_site_fract_x
_atom_site_fract_y
_atom_site_fract_z
_atom_site_U_iso_or_equiv
_atom_site_adp_type
_atom_site_occupancy
_atom_site_symmetry_multiplicity
_atom_site_calc_flag
_atom_site_refinement_flags
O1 O 0.2847(3) 0.39488(14) 1.4473(3) 0.0108(4) Uani 1 1 d .
O2 O 0.3519(3) 0.47135(14) 1.1496(2) 0.0113(4) Uani 1 1 d .
N1 N 0.5507(5) 0.70273(19) 1.1870(3) 0.0129(5) Uani 1 1 d .
H1 H 0.399(8) 0.675(3) 1.109(6) 0.031(10) Uiso 1 1 d .
H2 H 0.557(8) 0.693(3) 1.309(7) 0.043(12) Uiso 1 1 d .
H3 H 0.672(9) 0.667(4) 1.162(7) 0.052(14) Uiso 1 1 d .
H4 H 0.563(8) 0.763(4) 1.186(6) 0.036(12) Uiso 1 1 d .
Mn1 Mn 0.0000 0.5000 0.5000 0.00741(16) Uani 1 2 d S
P1 P 0.44334(12) 0.39660(5) 1.31194(9) 0.00852(17) Uani 1 1 d .
Mn2 Mn 0.0000 0.5000 1.0000 0.00813(17) Uani 1 2 d S
F1 F 0.4112(3) 0.28867(12) 1.2175(2) 0.0134(3) Uani 1 1 d .
F2 F 0.0669(3) 0.44659(11) 0.7416(2) 0.0115(3) Uani 1 1 d .
O3 O 0.2656(3) 0.59984(13) 0.5925(2) 0.0105(4) Uani 1 1 d .
F3 F 0.0951(3) 0.62898(12) 0.9601(2) 0.0130(3) Uani 1 1 d .

loop_
_atom_site_aniso_label
_atom_site_aniso_U_11
_atom_site_aniso_U_22
_atom_site_aniso_U_33
_atom_site_aniso_U_23
_atom_site_aniso_U_13
_atom_site_aniso_U_12
O1 0.0097(9) 0.0128(9) 0.0114(8) 0.0016(6) 0.0056(7) 0.0019(7)
O2 0.0088(9) 0.0152(9) 0.0098(8) 0.0022(7) 0.0025(7) 0.0001(7)
N1 0.0122(12) 0.0121(12) 0.0133(12) -0.0005(9) 0.0021(9) -0.0009(9)
Mn1 0.0068(3) 0.0091(3) 0.0062(3) 0.00054(17) 0.0017(2) -0.00003(18)
P1 0.0075(3) 0.0103(3) 0.0077(3) -0.0006(2) 0.0023(2) 0.0004(2)
Mn2 0.0075(3) 0.0096(3) 0.0067(3) 0.00087(18) 0.0012(2) -0.00011(19)
F1 0.0134(8) 0.0112(7) 0.0157(8) -0.0032(6) 0.0042(6) -0.0006(6)
F2 0.0124(7) 0.0134(7) 0.0085(7) 0.0020(6) 0.0030(6) 0.0024(6)
O3 0.0079(9) 0.0113(9) 0.0120(9) 0.0002(6) 0.0025(7) 0.0009(7)
F3 0.0132(8) 0.0128(7) 0.0115(7) 0.0019(6) 0.0014(6) -0.0014(6)

loop_
_atom_type_symbol
_atom_type_description
_atom_type_scat_dispersion_real
_atom_type_scat_dispersion_imag
_atom_type_scat_source
O O 0.0106 0.0060 'International Tables Vol C Tables 4.2.6.8 and 6.1.1.4'
P P 0.1023 0.0942 'International Tables Vol C Tables 4.2.6.8 and 6.1.1.4'
Mn Mn 0.3368 0.7283 'International Tables Vol C Tables 4.2.6.8 and 6.1.1.4'
F F 0.0171 0.0103 'International Tables Vol C Tables 4.2.6.8 and 6.1.1.4'
N N 0.0061 0.0033 'International Tables Vol C Tables 4.2.6.8 and 6.1.1.4'
H H 0.0000 0.0000 'International Tables Vol C Tables 4.2.6.8 and 6.1.1.4'

loop_
_geom_angle_atom_site_label_1
_geom_angle_atom_site_label_2
_geom_angle_atom_site_label_3
_geom_angle
_geom_angle_site_symmetry_1
_geom_angle_site_symmetry_3
P1 O1 Mn1 132.98(11) . 1_556
P1 O2 Mn2 127.76(11) . .
F2 Mn1 F2 180.0 . 3_566
F2 Mn1 O3 90.41(7) . .
F2 Mn1 O3 89.59(7) 3_566 .
F2 Mn1 O3 89.59(7) . 3_566
F2 Mn1 O3 90.41(7) 3_566 3_566
O3 Mn1 O3 180.0 . 3_566
F2 Mn1 O1 89.39(7) . 1_554
F2 Mn1 O1 90.61(7) 3_566 1_554
O3 Mn1 O1 90.42(7) . 1_554
O3 Mn1 O1 89.58(7) 3_566 1_554
F2 Mn1 O1 90.61(7) . 3_567
F2 Mn1 O1 89.39(7) 3_566 3_567
O3 Mn1 O1 89.58(7) . 3_567
O3 Mn1 O1 90.42(7) 3_566 3_567
O1 Mn1 O1 180.00(9) 1_554 3_567
O1 P1 O2 115.11(10) . .
O1 P1 O3 114.03(11) . 3_667
O2 P1 O3 113.21(10) . 3_667
O1 P1 F1 105.98(10) . .
O2 P1 F1 105.49(10) . .
O3 P1 F1 101.31(9) 3_667 .
F3 Mn2 F3 180.0 3_567 .
F3 Mn2 O2 89.92(7) 3_567 3_567
F3 Mn2 O2 90.08(7) . 3_567
F3 Mn2 O2 90.08(7) 3_567 .
F3 Mn2 O2 89.92(7) . .
O2 Mn2 O2 180.0 3_567 .
F3 Mn2 F2 88.35(6) 3_567 .
F3 Mn2 F2 91.65(6) . .
O2 Mn2 F2 87.29(7) 3_567 .
O2 Mn2 F2 92.71(7) . .
F3 Mn2 F2 91.65(6) 3_567 3_567
F3 Mn2 F2 88.35(6) . 3_567
O2 Mn2 F2 92.71(7) 3_567 3_567
O2 Mn2 F2 87.29(7) . 3_567
F2 Mn2 F2 180.000(1) . 3_567
Mn1 F2 Mn2 133.89(8) . .
P1 O3 Mn1 138.37(11) 3_667 .

loop_
_geom_bond_atom_site_label_1
_geom_bond_atom_site_label_2
_geom_bond_distance
_geom_bond_site_symmetry_2
O1 P1 1.5023(18) .
O1 Mn1 2.1893(17) 1_556
O2 P1 1.5174(19) .
O2 Mn2 1.9277(18) .
Mn1 F2 1.8553(14) .
Mn1 F2 1.8553(14) 3_566
Mn1 O3 1.9139(18) .
Mn1 O3 1.9139(18) 3_566
Mn1 O1 2.1893(18) 1_554
Mn1 O1 2.1893(18) 3_567
P1 O3 1.5182(19) 3_667
P1 F1 1.5704(16) .
Mn2 F3 1.8235(15) 3_567
Mn2 F3 1.8235(15) .
Mn2 O2 1.9277(18) 3_567
Mn2 F2 2.1701(14) .
Mn2 F2 2.1701(14) 3_567
O3 P1 1.5182(18) 3_667
